data_2213706
loop_
_publ_author_name
'Yun-Peng Diao'
'Shan-Shan Huang'
'Hou-Li Zhang'
'Sa Deng'
'Ke-Xin Liu'

_publ_section_title
Di-\m~2~-acetato-bis{\m~2~-1,1'-[propane-1,3-diylbis(nitrilomethylidyne)]di-2-naphtholato}tricobalt(II)
_journal_coeditor_code BT2376
_journal_issue 6
_journal_name_full 'Acta Crystallographica Section E'
_journal_page_first m1694
_journal_page_last m1694
_journal_paper_doi 10.1107/S160053680702497X
_journal_volume 63
_journal_year 2007
_chemical_formula_iupac '[Co3 (C25 H20 N2 O2)2 (C2 H3 O2)2]'
_chemical_formula_moiety 'C54 H46 Co3 N4 O8'
_chemical_formula_sum 'C54 H46 Co3 N4 O8'
_chemical_formula_weight 1055.74
_chemical_name_systematic
;
Di-\m~2~-acetato-bis{\m~2~-1,1'-[propane-1,3-diylbis(nitrilomethylidyne)]di-
2-naphtholato}tricobalt(II)
;
_space_group_IT_number 14
_symmetry_cell_setting monoclinic
_symmetry_space_group_name_Hall '-P 2yn'
_symmetry_space_group_name_H-M 'P 1 21/n 1'
_atom_sites_solution_hydrogens geom
_atom_sites_solution_primary direct
_atom_sites_solution_secondary difmap
_audit_creation_method SHELXL-97
_cell_angle_alpha 90.00
_cell_angle_beta 90.61(2)
_cell_angle_gamma 90.00
_cell_formula_units_Z 2
_cell_length_a 11.770(3)
_cell_length_b 11.765(4)
_cell_length_c 16.137(3)
_cell_measurement_reflns_used 2321
_cell_measurement_temperature 293(2)
_cell_measurement_theta_max 25.0
_cell_measurement_theta_min 2.2
_cell_volume 2234.4(10)
_computing_cell_refinement 'SAINT (Bruker, 2000)'
_computing_data_collection 'SMART (Bruker, 2000)'
_computing_data_reduction SAINT
_computing_molecular_graphics SHELXTL
_computing_publication_material SHELXTL
_computing_structure_refinement SHELXTL
_computing_structure_solution 'SHELXTL (Bruker, 2000)'
_diffrn_ambient_temperature 293(2)
_diffrn_measured_fraction_theta_full 0.944
_diffrn_measured_fraction_theta_max 0.944
_diffrn_measurement_device_type 'Bruker SMART CCD area-detector'
_diffrn_measurement_method \w
_diffrn_radiation_monochromator graphite
_diffrn_radiation_source 'fine-focus sealed tube'
_diffrn_radiation_type MoK\a
_diffrn_radiation_wavelength 0.71073
_diffrn_reflns_av_R_equivalents 0.0323
_diffrn_reflns_av_sigmaI/netI 0.0643
_diffrn_reflns_limit_h_max 11
_diffrn_reflns_limit_h_min -14
_diffrn_reflns_limit_k_max 12
_diffrn_reflns_limit_k_min -14
_diffrn_reflns_limit_l_max 16
_diffrn_reflns_limit_l_min -18
_diffrn_reflns_number 7988
_diffrn_reflns_theta_full 25.50
_diffrn_reflns_theta_max 25.50
_diffrn_reflns_theta_min 2.13
_diffrn_standards_number 0
_exptl_absorpt_coefficient_mu 1.165
_exptl_absorpt_correction_T_max 0.7068
_exptl_absorpt_correction_T_min 0.6724
_exptl_absorpt_correction_type multi-scan
_exptl_absorpt_process_details '(SADABS; Bruker, 2000)'
_exptl_crystal_colour brown
_exptl_crystal_density_diffrn 1.569
_exptl_crystal_density_method 'not measured'
_exptl_crystal_description block
_exptl_crystal_F_000 1086
_exptl_crystal_size_max 0.37
_exptl_crystal_size_mid 0.33
_exptl_crystal_size_min 0.32
_refine_diff_density_max 0.453
_refine_diff_density_min -0.238
_refine_ls_extinction_method none
_refine_ls_goodness_of_fit_ref 0.859
_refine_ls_hydrogen_treatment constr
_refine_ls_matrix_type full
_refine_ls_number_parameters 313
_refine_ls_number_reflns 3927
_refine_ls_number_restraints 0
_refine_ls_restrained_S_all 0.859
_refine_ls_R_factor_all 0.0651
_refine_ls_R_factor_gt 0.0410
_refine_ls_shift/su_max 0.000
_refine_ls_shift/su_mean 0.000
_refine_ls_structure_factor_coef Fsqd
_refine_ls_weighting_details 'calc w=1/[\s^2^(Fo^2^)+(0.0348P)^2^] where P=(Fo^2^+2Fc^2^)/3'
_refine_ls_weighting_scheme calc
_refine_ls_wR_factor_gt 0.0774
_refine_ls_wR_factor_ref 0.0834
_reflns_number_gt 2604
_reflns_number_total 3927
_reflns_threshold_expression I>2\s(I)
_cod_data_source_file bt2376.cif
_cod_data_source_block I
_cod_original_sg_symbol_H-M 'P 21/n'
_cod_database_code 2213706
_cod_database_fobs_code 2213706

loop_
_symmetry_equiv_pos_as_xyz
'x, y, z'
'-x+1/2, y+1/2, -z+1/2'
'-x, -y, -z'
'x-1/2, -y-1/2, z-1/2'

loop_
_atom_site_type_symbol
_atom_site_label
_atom_site_fract_x
_atom_site_fract_y
_atom_site_fract_z
_atom_site_U_iso_or_equiv
_atom_site_adp_type
_atom_site_calc_flag
_atom_site_refinement_flags
_atom_site_occupancy
Co Co1 0.98733(4) 0.16208(3) 0.14688(3) 0.04044(15) Uani d . 1
Co Co2 1.0000 0.0000 0.0000 0.03656(18) Uani d S 1
O O1 0.94380(18) 0.00047(16) 0.12547(12) 0.0409(6) Uani d . 1
O O2 0.96231(18) 0.17133(16) 0.02205(12) 0.0397(6) Uani d . 1
O O3 1.16502(19) 0.03277(18) 0.03765(13) 0.0451(6) Uani d . 1
O O4 1.15744(19) 0.14127(18) 0.15148(13) 0.0455(6) Uani d . 1
N N1 0.9624(2) 0.1354(2) 0.27103(16) 0.0404(7) Uani d . 1
N N2 0.9711(2) 0.3328(2) 0.15027(16) 0.0388(7) Uani d . 1
C C1 0.9099(3) -0.0671(3) 0.2633(2) 0.0367(8) Uani d . 1
C C2 0.9091(3) -0.0797(3) 0.1763(2) 0.0354(8) Uani d . 1
C C3 0.8677(3) -0.1826(3) 0.1412(2) 0.0418(9) Uani d . 1
H H3A 0.8624 -0.1889 0.0819 0.080 Uiso d R 1
C C4 0.8370(3) -0.2703(3) 0.1894(2) 0.0459(9) Uani d . 1
H H4A 0.8077 -0.3379 0.1637 0.080 Uiso d R 1
C C5 0.8134(3) -0.3600(3) 0.3257(2) 0.0491(10) Uani d . 1
H H5A 0.7868 -0.4276 0.2985 0.080 Uiso d R 1
C C6 0.8199(3) -0.3570(3) 0.4096(2) 0.0544(10) Uani d . 1
H H6A 0.7960 -0.4211 0.4419 0.080 Uiso d R 1
C C7 0.8608(3) -0.2584(3) 0.4477(2) 0.0568(11) Uani d . 1
H H7A 0.8680 -0.2565 0.5070 0.080 Uiso d R 1
C C8 0.8907(3) -0.1649(3) 0.4025(2) 0.0488(9) Uani d . 1
H H8A 0.9195 -0.0988 0.4305 0.080 Uiso d R 1
C C9 0.8441(3) -0.2658(3) 0.2771(2) 0.0391(8) Uani d . 1
C C10 0.8816(3) -0.1639(3) 0.3151(2) 0.0388(8) Uani d . 1
C C11 0.9360(3) 0.0383(3) 0.3032(2) 0.0419(9) Uani d . 1
H H11 0.9336 0.0369 0.3608 0.050 Uiso calc R 1
C C12 0.9865(3) 0.2281(3) 0.3306(2) 0.0497(10) Uani d . 1
H H12A 1.0675 0.2322 0.3374 0.080 Uiso d R 1
H H12B 0.9546 0.2095 0.3835 0.080 Uiso d R 1
C C13 0.9476(3) 0.3436(3) 0.3019(2) 0.0488(9) Uani d . 1
H H13A 0.9546 0.3965 0.3469 0.080 Uiso d R 1
H H13B 0.8685 0.3371 0.2876 0.080 Uiso d R 1
C C14 1.0077(3) 0.3899(3) 0.2268(2) 0.0473(9) Uani d . 1
H H14A 0.9952 0.4702 0.2217 0.080 Uiso d R 1
H H14B 1.0876 0.3773 0.2347 0.080 Uiso d R 1
C C15 0.9328(3) 0.3953(3) 0.0914(2) 0.0410(9) Uani d . 1
H H15 0.9318 0.4730 0.1019 0.049 Uiso calc R 1
C C16 0.8909(3) 0.3609(2) 0.0109(2) 0.0366(8) Uani d . 1
C C17 0.9088(3) 0.2510(3) -0.0204(2) 0.0368(8) Uani d . 1
C C18 0.8683(3) 0.2252(3) -0.10198(19) 0.0415(9) Uani d . 1
H H18A 0.8832 0.1512 -0.1244 0.080 Uiso d R 1
C C19 0.8109(3) 0.3032(3) -0.1478(2) 0.0445(9) Uani d . 1
H H19A 0.7852 0.2833 -0.2026 0.080 Uiso d R 1
C C20 0.7206(3) 0.4910(3) -0.1634(2) 0.0497(9) Uani d . 1
H H20A 0.6939 0.4688 -0.2174 0.080 Uiso d R 1
C C21 0.6942(3) 0.5958(3) -0.1325(2) 0.0557(10) Uani d . 1
H H21A 0.6491 0.6481 -0.1645 0.080 Uiso d R 1
C C22 0.7337(3) 0.6249(3) -0.0535(2) 0.0604(11) Uani d . 1
H H22A 0.7150 0.6982 -0.0312 0.080 Uiso d R 1
C C23 0.7984(3) 0.5520(3) -0.0082(2) 0.0554(11) Uani d . 1
H H23A 0.8260 0.5757 0.0453 0.080 Uiso d R 1
C C24 0.8269(3) 0.4429(3) -0.0374(2) 0.0398(8) Uani d . 1
C C25 0.7865(3) 0.4134(3) -0.1165(2) 0.0390(8) Uani d . 1
C C26 1.3363(3) 0.0714(3) 0.1094(2) 0.0684(12) Uani d . 1
H H26A 1.3701 0.0566 0.0566 0.080 Uiso calc R 1
H H26B 1.3529 0.0097 0.1465 0.080 Uiso calc R 1
H H26C 1.3666 0.1407 0.1318 0.080 Uiso calc R 1
C C27 1.2099(3) 0.0826(3) 0.0986(2) 0.0417(9) Uani d . 1

loop_
_atom_site_aniso_label
_atom_site_aniso_U_11
_atom_site_aniso_U_22
_atom_site_aniso_U_33
_atom_site_aniso_U_12
_atom_site_aniso_U_13
_atom_site_aniso_U_23
Co1 0.0557(3) 0.0357(3) 0.0299(3) 0.0030(2) 0.0046(2) -0.0040(2)
Co2 0.0490(4) 0.0338(3) 0.0270(4) 0.0048(3) 0.0043(3) -0.0027(3)
O1 0.0589(16) 0.0341(12) 0.0299(14) 0.0000(11) 0.0084(11) -0.0010(11)
O2 0.0565(16) 0.0313(11) 0.0313(14) 0.0058(11) 0.0013(11) -0.0032(10)
O3 0.0463(16) 0.0503(14) 0.0387(15) 0.0043(11) 0.0018(12) -0.0072(12)
O4 0.0517(16) 0.0486(14) 0.0362(15) 0.0058(11) -0.0015(12) -0.0063(11)
N1 0.0506(19) 0.0381(16) 0.0324(18) 0.0000(13) 0.0027(14) -0.0056(13)
N2 0.0478(19) 0.0343(14) 0.0343(17) 0.0022(13) -0.0016(14) -0.0033(14)
C1 0.042(2) 0.0394(19) 0.029(2) 0.0004(15) 0.0037(16) -0.0009(16)
C2 0.039(2) 0.0370(19) 0.030(2) 0.0047(15) 0.0035(16) -0.0010(16)
C3 0.052(2) 0.0390(19) 0.034(2) -0.0020(16) 0.0086(17) -0.0056(16)
C4 0.053(3) 0.041(2) 0.043(3) -0.0027(17) 0.0077(18) -0.0085(18)
C5 0.054(3) 0.044(2) 0.049(3) -0.0059(17) 0.0082(19) 0.0035(18)
C6 0.057(3) 0.057(2) 0.049(3) -0.0078(19) 0.012(2) 0.014(2)
C7 0.065(3) 0.070(3) 0.036(2) -0.004(2) 0.005(2) 0.008(2)
C8 0.057(3) 0.055(2) 0.035(2) -0.0049(19) 0.0078(18) 0.0027(19)
C9 0.041(2) 0.0382(19) 0.038(2) 0.0007(15) 0.0070(17) -0.0005(17)
C10 0.039(2) 0.045(2) 0.033(2) 0.0039(16) 0.0063(16) 0.0028(17)
C11 0.051(2) 0.050(2) 0.025(2) -0.0043(17) 0.0029(16) 0.0012(17)
C12 0.071(3) 0.046(2) 0.032(2) -0.0096(18) 0.0030(19) -0.0083(17)
C13 0.062(3) 0.043(2) 0.042(2) -0.0078(18) 0.0055(19) -0.0175(18)
C14 0.059(3) 0.044(2) 0.038(2) -0.0038(17) -0.0046(19) -0.0080(17)
C15 0.052(2) 0.0312(18) 0.040(2) 0.0012(16) 0.0055(18) -0.0044(17)
C16 0.046(2) 0.0338(18) 0.030(2) 0.0008(15) 0.0029(16) -0.0014(15)
C17 0.041(2) 0.0379(18) 0.031(2) -0.0001(16) 0.0045(16) 0.0031(16)
C18 0.055(2) 0.0402(19) 0.029(2) 0.0029(16) 0.0049(18) -0.0025(16)
C19 0.052(2) 0.046(2) 0.036(2) -0.0022(17) -0.0017(18) -0.0021(17)
C20 0.053(2) 0.049(2) 0.047(2) -0.0042(18) -0.0040(18) 0.0018(19)
C21 0.060(3) 0.048(2) 0.059(3) 0.0060(19) -0.003(2) 0.012(2)
C22 0.084(3) 0.042(2) 0.056(3) 0.015(2) 0.000(2) -0.001(2)
C23 0.081(3) 0.040(2) 0.044(2) 0.013(2) -0.006(2) -0.0053(18)
C24 0.048(2) 0.0349(18) 0.036(2) -0.0028(16) 0.0049(17) 0.0029(16)
C25 0.047(2) 0.0387(19) 0.032(2) -0.0002(16) -0.0004(17) 0.0019(16)
C26 0.057(3) 0.079(3) 0.069(3) 0.016(2) -0.011(2) -0.012(2)
C27 0.048(3) 0.0341(19) 0.043(3) 0.0043(17) 0.0031(19) 0.0078(18)

loop_
_atom_type_symbol
_atom_type_description
_atom_type_scat_dispersion_real
_atom_type_scat_dispersion_imag
_atom_type_scat_source
C C 0.0033 0.0016 'International Tables Vol C Tables 4.2.6.8 and 6.1.1.4'
H H 0.0000 0.0000 'International Tables Vol C Tables 4.2.6.8 and 6.1.1.4'
N N 0.0061 0.0033 'International Tables Vol C Tables 4.2.6.8 and 6.1.1.4'
O O 0.0106 0.0060 'International Tables Vol C Tables 4.2.6.8 and 6.1.1.4'
Co Co 0.3494 0.9721 'International Tables Vol C Tables 4.2.6.8 and 6.1.1.4'

loop_
_geom_angle_atom_site_label_1
_geom_angle_atom_site_label_2
_geom_angle_atom_site_label_3
_geom_angle_site_symmetry_1
_geom_angle_site_symmetry_3
_geom_angle
O1 Co1 O4 . . 98.24(9)
O1 Co1 N2 . . 158.02(10)
O4 Co1 N2 . . 102.36(10)
O1 Co1 O2 . . 81.12(8)
O4 Co1 O2 . . 100.13(9)
N2 Co1 O2 . . 87.76(9)
O1 Co1 N1 . . 89.09(9)
O4 Co1 N1 . . 95.61(10)
N2 Co1 N1 . . 96.38(10)
O2 Co1 N1 . . 162.48(10)
O3 Co2 O3 . 3_755 180.00(17)
O3 Co2 O2 . 3_755 91.69(8)
O3 Co2 O2 3_755 3_755 88.31(8)
O3 Co2 O2 . . 88.31(8)
O3 Co2 O2 3_755 . 91.69(8)
O2 Co2 O2 3_755 . 180.00(15)
O3 Co2 O1 . 3_755 88.83(9)
O3 Co2 O1 3_755 3_755 91.17(9)
O2 Co2 O1 3_755 3_755 76.60(7)
O2 Co2 O1 . 3_755 103.40(7)
O3 Co2 O1 . . 91.17(9)
O3 Co2 O1 3_755 . 88.83(9)
O2 Co2 O1 3_755 . 103.40(7)
O2 Co2 O1 . . 76.60(7)
O1 Co2 O1 3_755 . 180.00(15)
C2 O1 Co1 . . 130.82(19)
C2 O1 Co2 . . 133.59(18)
Co1 O1 Co2 . . 94.87(8)
C17 O2 Co1 . . 128.05(19)
C17 O2 Co2 . . 134.18(19)
Co1 O2 Co2 . . 95.05(8)
C27 O3 Co2 . . 134.7(2)
C27 O4 Co1 . . 122.2(2)
C11 N1 C12 . . 115.8(3)
C11 N1 Co1 . . 124.3(2)
C12 N1 Co1 . . 119.57(19)
C15 N2 C14 . . 117.4(3)
C15 N2 Co1 . . 125.8(2)
C14 N2 Co1 . . 116.8(2)
C2 C1 C11 . . 122.5(3)
C2 C1 C10 . . 119.4(3)
C11 C1 C10 . . 118.1(3)
O1 C2 C1 . . 123.1(3)
O1 C2 C3 . . 117.9(3)
C1 C2 C3 . . 119.0(3)
C4 C3 C2 . . 121.1(3)
C4 C3 H3A . . 120.1
C2 C3 H3A . . 118.8
C3 C4 C9 . . 122.4(3)
C3 C4 H4A . . 118.9
C9 C4 H4A . . 118.6
C6 C5 C9 . . 121.6(3)
C6 C5 H5A . . 119.6
C9 C5 H5A . . 118.8
C5 C6 C7 . . 118.4(3)
C5 C6 H6A . . 120.4
C7 C6 H6A . . 121.1
C8 C7 C6 . . 121.6(3)
C8 C7 H7A . . 119.5
C6 C7 H7A . . 118.9
C7 C8 C10 . . 121.4(3)
C7 C8 H8A . . 119.5
C10 C8 H8A . . 119.1
C5 C9 C10 . . 120.4(3)
C5 C9 C4 . . 121.0(3)
C10 C9 C4 . . 118.6(3)
C8 C10 C9 . . 116.5(3)
C8 C10 C1 . . 124.4(3)
C9 C10 C1 . . 119.1(3)
N1 C11 C1 . . 129.6(3)
N1 C11 H11 . . 115.2
C1 C11 H11 . . 115.2
N1 C12 C13 . . 114.2(3)
N1 C12 H12A . . 107.2
C13 C12 H12A . . 106.7
N1 C12 H12B . . 109.6
C13 C12 H12B . . 111.0
H12A C12 H12B . . 107.9
C12 C13 C14 . . 115.4(3)
C12 C13 H13A . . 109.2
C14 C13 H13A . . 109.7
C12 C13 H13B . . 107.0
C14 C13 H13B . . 107.4
H13A C13 H13B . . 107.9
N2 C14 C13 . . 112.0(3)
N2 C14 H14A . . 109.6
C13 C14 H14A . . 110.6
N2 C14 H14B . . 108.7
C13 C14 H14B . . 107.7
H14A C14 H14B . . 108.2
N2 C15 C16 . . 128.5(3)
N2 C15 H15 . . 115.8
C16 C15 H15 . . 115.8
C17 C16 C15 . . 122.1(3)
C17 C16 C24 . . 119.9(3)
C15 C16 C24 . . 118.0(3)
O2 C17 C16 . . 122.7(3)
O2 C17 C18 . . 118.8(3)
C16 C17 C18 . . 118.5(3)
C19 C18 C17 . . 121.3(3)
C19 C18 H18A . . 120.0
C17 C18 H18A . . 118.7
C18 C19 C25 . . 121.7(3)
C18 C19 H19A . . 119.2
C25 C19 H19A . . 119.2
C21 C20 C25 . . 120.9(3)
C21 C20 H20A . . 120.3
C25 C20 H20A . . 118.8
C20 C21 C22 . . 118.7(3)
C20 C21 H21A . . 120.6
C22 C21 H21A . . 120.7
C23 C22 C21 . . 121.1(3)
C23 C22 H22A . . 119.8
C21 C22 H22A . . 119.1
C22 C23 C24 . . 122.1(3)
C22 C23 H23A . . 118.9
C24 C23 H23A . . 119.0
C25 C24 C23 . . 116.7(3)
C25 C24 C16 . . 119.7(3)
C23 C24 C16 . . 123.5(3)
C24 C25 C20 . . 120.4(3)
C24 C25 C19 . . 118.8(3)
C20 C25 C19 . . 120.7(3)
C27 C26 H26A . . 109.5
C27 C26 H26B . . 109.5
H26A C26 H26B . . 109.5
C27 C26 H26C . . 109.5
H26A C26 H26C . . 109.5
H26B C26 H26C . . 109.5
O3 C27 O4 . . 125.4(3)
O3 C27 C26 . . 117.2(3)
O4 C27 C26 . . 117.4(3)

loop_
_geom_bond_atom_site_label_1
_geom_bond_atom_site_label_2
_geom_bond_site_symmetry_2
_geom_bond_distance
Co1 O1 . 1.998(2)
Co1 O4 . 2.018(2)
Co1 N2 . 2.019(3)
Co1 O2 . 2.036(2)
Co1 N1 . 2.052(3)
Co2 O3 . 2.065(2)
Co2 O3 3_755 2.065(2)
Co2 O2 3_755 2.095(2)
Co2 O2 . 2.095(2)
Co2 O1 3_755 2.137(2)
Co2 O1 . 2.137(2)
O1 C2 . 1.318(3)
O2 C17 . 1.317(3)
O3 C27 . 1.257(4)
O4 C27 . 1.263(4)
N1 C11 . 1.294(4)
N1 C12 . 1.479(4)
N2 C15 . 1.279(3)
N2 C14 . 1.467(4)
C1 C2 . 1.412(4)
C1 C11 . 1.429(4)
C1 C10 . 1.453(4)
C2 C3 . 1.421(4)
C3 C4 . 1.344(4)
C3 H3A . 0.9602
C4 C9 . 1.418(4)
C4 H4A . 0.9599
C5 C6 . 1.356(4)
C5 C9 . 1.408(4)
C5 H5A . 0.9598
C6 C7 . 1.396(5)
C6 H6A . 0.9600
C7 C8 . 1.367(4)
C7 H7A . 0.9602
C8 C10 . 1.413(4)
C8 H8A . 0.9597
C9 C10 . 1.415(4)
C11 H11 . 0.9300
C12 C13 . 1.506(4)
C12 H12A . 0.9597
C12 H12B . 0.9603
C13 C14 . 1.510(4)
C13 H13A . 0.9599
C13 H13B . 0.9597
C14 H14A . 0.9598
C14 H14B . 0.9597
C15 C16 . 1.442(4)
C15 H15 . 0.9300
C16 C17 . 1.406(4)
C16 C24 . 1.446(4)
C17 C18 . 1.428(4)
C18 C19 . 1.356(4)
C18 H18A . 0.9599
C19 C25 . 1.421(4)
C19 H19A . 0.9600
C20 C21 . 1.366(4)
C20 C25 . 1.413(4)
C20 H20A . 0.9600
C21 C22 . 1.396(5)
C21 H21A . 0.9599
C22 C23 . 1.355(4)
C22 H22A . 0.9599
C23 C24 . 1.409(4)
C23 H23A . 0.9600
C24 C25 . 1.402(4)
C26 C27 . 1.502(5)
C26 H26A . 0.9600
C26 H26B . 0.9600
C26 H26C . 0.9600
